data_1576438
loop_
_publ_author_name
'Isogai, Ryosuke'
'Yasui, Kosuke'
'Fukazawa, Aiko'

_publ_section_title
;
 Modular synthesis of benzothiophene-fused pentalenes reveals
 substituent-dependent antiaromaticity.
;
_journal_issue 6
_journal_name_full 'Chemical science'
_journal_page_first 3005
_journal_page_last 3011
_journal_paper_doi 10.1039/d5sc09325b
_journal_volume 17
_journal_year 2026
_chemical_formula_moiety '0.25(C42 H50 S2 Si2)'
_chemical_formula_sum 'C10.5 H12.5 S0.5 Si0.5'
_chemical_formula_weight 168.78
_chemical_name_systematic 6,12-Bis{[tri(i-propyl)silyl]ethynyl}-5,11-dihydropentaleno[1,2-b:4,5-b']dibenzothiophene
_space_group_crystal_system triclinic
_space_group_IT_number 2
_space_group_name_Hall '-P 1'
_space_group_name_H-M_alt 'P -1'
_atom_sites_solution_hydrogens geom
_audit_block_doi 10.5517/ccdc.csd.cc2q2mct
_audit_creation_date 2025-11-23
_audit_creation_method
;
Olex2 1.5
(compiled 2025.07.13 svn.rb7424aed for OlexSys, GUI svn.r7314)
;
_audit_update_record
;
2025-11-23 deposited with the CCDC.	2026-01-12 downloaded from the CCDC.
;
_cell_angle_alpha 97.962(2)
_cell_angle_beta 99.148(2)
_cell_angle_gamma 90.960(2)
_cell_formula_units_Z 4
_cell_length_a 8.3908(2)
_cell_length_b 8.8613(2)
_cell_length_c 13.4687(3)
_cell_measurement_reflns_used 20406
_cell_measurement_temperature 100
_cell_measurement_theta_max 21.6490
_cell_measurement_theta_min 1.7220
_cell_volume 978.40(4)
_computing_cell_refinement 'CrysAlisPro 1.171.43.119a (Rigaku OD, 2024)'
_computing_data_collection 'CrysAlisPro 1.171.43.119a (Rigaku OD, 2024) (IMPORT)'
_computing_data_reduction 'CrysAlisPro 1.171.43.119a (Rigaku OD, 2024)'
_computing_molecular_graphics 'Olex2 1.5 (Dolomanov et al., 2009)'
_computing_publication_material 'Olex2 1.5 (Dolomanov et al., 2009)'
_computing_structure_refinement 'SHELXL 2025/1 (Sheldrick, 2015)'
_computing_structure_solution 'SHELXT 2018/2 (Sheldrick, 2018)'
_diffrn_ambient_temperature 100.00
_diffrn_detector_area_resol_mean 5.8140
_diffrn_measured_fraction_theta_full 0.998
_diffrn_measured_fraction_theta_max 0.998
_diffrn_measurement_details
;
List of Runs (angles in degrees, time in seconds):

  # Type    Start    End  Width  t~exp~   \w     \q     \k     \f   Frames
#--------------------------------------------------------------------------
  1  \w      0.00 180.00   1.00    1.00    --    0.00  45.00   0.00  180
  2  \w      0.00 180.00   1.00    1.00    --    0.00  45.00 -90.00  180
  3  \w      0.00 180.00   1.00    1.00    --    0.00  45.00-180.00  180
;
_diffrn_measurement_device 'abstract diffractometer'
_diffrn_measurement_device_type 'esperanto-CrysAlisPro-abstract goniometer imported esperanto images'
_diffrn_measurement_method '\w scans'
_diffrn_radiation_type synchrotron
_diffrn_radiation_wavelength 0.4108
_diffrn_reflns_av_R_equivalents 0.0400
_diffrn_reflns_av_unetI/netI 0.0213
_diffrn_reflns_Laue_measured_fraction_full 0.998
_diffrn_reflns_Laue_measured_fraction_max 0.998
_diffrn_reflns_limit_h_max 10
_diffrn_reflns_limit_h_min -10
_diffrn_reflns_limit_k_max 11
_diffrn_reflns_limit_k_min -11
_diffrn_reflns_limit_l_max 17
_diffrn_reflns_limit_l_min -17
_diffrn_reflns_number 21271
_diffrn_reflns_point_group_measured_fraction_full 0.998
_diffrn_reflns_point_group_measured_fraction_max 0.998
_diffrn_reflns_theta_full 14.269
_diffrn_reflns_theta_max 15.470
_diffrn_reflns_theta_min 1.503
_exptl_absorpt_coefficient_mu 0.061
_exptl_absorpt_correction_T_max 1.00000
_exptl_absorpt_correction_T_min 0.80059
_exptl_absorpt_correction_type multi-scan
_exptl_absorpt_process_details
;
CrysAlisPro 1.171.43.119a (Rigaku Oxford Diffraction, 2024)
Empirical absorption correction using spherical harmonics,
implemented in SCALE3 ABSPACK scaling algorithm.
;
_exptl_crystal_colour 'clear dark red'
_exptl_crystal_colour_lustre clear
_exptl_crystal_colour_modifier dark
_exptl_crystal_colour_primary red
_exptl_crystal_density_diffrn 1.146
_exptl_crystal_description plate
_exptl_crystal_F_000 362
_exptl_crystal_recrystallization_method 'Re-crystallisation from solvent: hexane, chloroform'
_exptl_crystal_size_max 0.1
_exptl_crystal_size_mid 0.1
_exptl_crystal_size_min 0.01
_refine_diff_density_max 0.745
_refine_diff_density_min -0.669
_refine_diff_density_rms 0.052
_refine_ls_extinction_method none
_refine_ls_goodness_of_fit_ref 1.083
_refine_ls_hydrogen_treatment constr
_refine_ls_matrix_type full
_refine_ls_number_parameters 244
_refine_ls_number_reflns 4476
_refine_ls_number_restraints 34
_refine_ls_restrained_S_all 1.079
_refine_ls_R_factor_all 0.0416
_refine_ls_R_factor_gt 0.0394
_refine_ls_shift/su_max 0.000
_refine_ls_shift/su_mean 0.000
_refine_ls_structure_factor_coef Fsqd
_refine_ls_weighting_details 'w=1/[\s^2^(Fo^2^)+(0.0643P)^2^+0.3164P] where P=(Fo^2^+2Fc^2^)/3'
_refine_ls_weighting_scheme calc
_refine_ls_wR_factor_gt 0.1095
_refine_ls_wR_factor_ref 0.1114
_reflns_Friedel_coverage 0.000
_reflns_number_gt 4115
_reflns_number_total 4476
_reflns_threshold_expression 'I > 2\s(I)'
_cod_data_source_file d5sc09325b2.cif
_cod_data_source_block 4e_re
_cod_original_formula_sum 'C10.50 H12.50 S0.50 Si0.50'
_cod_database_code 1576438
_shelx_shelxl_version_number 2025/1
_shelx_space_group_comment
;
The symmetry employed for this shelxl refinement is uniquely defined
by the following loop, which should always be used as a source of
symmetry information in preference to the above space-group names.
They are only intended as comments.
;
_shelx_estimated_absorpt_t_max 0.999
_shelx_estimated_absorpt_t_min 0.994
_olex2_refinement_description
;
1. Fixed Uiso
 At 1.2 times of:
  All C(H) groups
 At 1.5 times of:
  All C(H,H,H) groups
2. Rigid bond restraints
 C13, C14, C15
 with sigma for 1-2 distances of 0.01 and sigma for 1-3 distances of 0.01
 C13A, C14A, C15A
 with sigma for 1-2 distances of 0.01 and sigma for 1-3 distances of 0.01
 C16, C17, C18
 with sigma for 1-2 distances of 0.01 and sigma for 1-3 distances of 0.01
 C16A, C17A, C18A
 with sigma for 1-2 distances of 0.01 and sigma for 1-3 distances of 0.01
3. Uiso/Uaniso restraints and constraints
C13 \\sim C14 \\sim C15: within 2A with sigma of 0.04 and sigma for terminal
atoms of 0.08 within 2A
C13A \\sim C14A \\sim C15A: within 2A with sigma of 0.04 and sigma for terminal
atoms of 0.08 within 2A
C16 \\sim C17 \\sim C18: within 2A with sigma of 0.04 and sigma for terminal
atoms of 0.08 within 2A
C16A \\sim C17A \\sim C18A: within 2A with sigma of 0.04 and sigma for terminal
atoms of 0.08 within 2A
: with sigma of 0.1 and sigma for terminal atoms of 0.2
: with sigma of 0.1 and sigma for terminal atoms of 0.2
4. Others
 Sof(C15A)=Sof(H15D)=Sof(H15E)=Sof(H15F)=Sof(C13A)=Sof(H13A)=Sof(C14A)=
 Sof(H14D)=Sof(H14E)=Sof(H14F)=1-FVAR(1)
 Sof(C13)=Sof(H13)=Sof(C15)=Sof(H15A)=Sof(H15B)=Sof(H15C)=Sof(C14)=Sof(H14A)=
 Sof(H14B)=Sof(H14C)=FVAR(1)
 Sof(C17A)=Sof(H17D)=Sof(H17E)=Sof(H17F)=Sof(C16A)=Sof(H16A)=Sof(C18A)=
 Sof(H18D)=Sof(H18E)=Sof(H18F)=1-FVAR(2)
 Sof(C17)=Sof(H17A)=Sof(H17B)=Sof(H17C)=Sof(C16)=Sof(H16)=Sof(C18)=Sof(H18A)=
 Sof(H18B)=Sof(H18C)=FVAR(2)
5.a Ternary CH refined with riding coordinates:
 C19(H19), C13(H13), C16(H16), C13A(H13A), C16A(H16A)
5.b Aromatic/amide H refined with riding coordinates:
 C8(H8), C5(H5), C7(H7), C6(H6)
5.c Idealised Me refined as rotating group:
 C21(H21A,H21B,H21C), C20(H20A,H20B,H20C), C15(H15A,H15B,H15C), C17(H17A,H17B,
 H17C), C14(H14A,H14B,H14C), C18(H18A,H18B,H18C), C15A(H15D,H15E,H15F),
 C14A(H14D,H14E,H14F), C17A(H17D,H17E,H17F), C18A(H18D,H18E,H18F)
;
_olex2_submission_special_instructions 'No special instructions were received'
_oxdiff_exptl_absorpt_empirical_details
;
Empirical correction (ABSPACK) includes:
- Absorption correction using spherical harmonics
- Frame scaling
- Detector area scaling
;

loop_
_space_group_symop_operation_xyz
'x, y, z'
'-x, -y, -z'

loop_
_atom_site_label
_atom_site_type_symbol
_atom_site_fract_x
_atom_site_fract_y
_atom_site_fract_z
_atom_site_U_iso_or_equiv
_atom_site_adp_type
_atom_site_occupancy
_atom_site_site_symmetry_order
_atom_site_calc_flag
_atom_site_refinement_flags_posn
_atom_site_refinement_flags_adp
_atom_site_refinement_flags_occupancy
_atom_site_disorder_assembly
_atom_site_disorder_group
S1 S 0.27016(4) 0.75188(3) 0.43148(2) 0.02245(11) Uani 1 1 d . . . . .
Si1 Si 0.35716(5) 0.22438(4) 0.16637(3) 0.02636(12) Uani 1 1 d . . . . .
C4 C 0.05780(15) 0.49941(15) 0.46442(9) 0.0212(3) Uani 1 1 d . . . . .
C9 C 0.12935(15) 0.89273(14) 0.57913(9) 0.0207(2) Uani 1 1 d . . . . .
C8 C 0.09313(16) 1.01649(15) 0.64882(10) 0.0233(3) Uani 1 1 d . . . . .
H8 H 0.019759 1.002511 0.694016 0.028 Uiso 1 1 calc R U . . .
C2 C 0.06894(15) 0.73784(14) 0.55875(9) 0.0208(2) Uani 1 1 d . . . . .
C11 C 0.14846(16) 0.31058(14) 0.33085(10) 0.0222(3) Uani 1 1 d . . . . .
C1 C 0.05332(15) 0.35812(14) 0.40691(10) 0.0203(2) Uani 1 1 d . . . . .
C10 C 0.24093(15) 0.91800(15) 0.51308(10) 0.0215(2) Uani 1 1 d . . . . .
C5 C 0.31195(15) 1.06222(15) 0.51439(10) 0.0236(3) Uani 1 1 d . . . . .
H5 H 0.384498 1.078031 0.469039 0.028 Uiso 1 1 calc R U . . .
C3 C 0.13358(15) 0.65138(14) 0.48247(10) 0.0212(2) Uani 1 1 d . . . . .
C7 C 0.16585(16) 1.15863(16) 0.65055(10) 0.0256(3) Uani 1 1 d . . . . .
H7 H 0.142372 1.241928 0.697749 0.031 Uiso 1 1 calc R U . . .
C12 C 0.23143(17) 0.27174(16) 0.26664(10) 0.0263(3) Uani 1 1 d . . . . .
C6 C 0.27383(16) 1.18175(15) 0.58362(11) 0.0256(3) Uani 1 1 d . . . . .
H6 H 0.321276 1.280512 0.585846 0.031 Uiso 1 1 calc R U . . .
C19 C 0.34980(16) 0.01167(16) 0.13205(10) 0.0262(3) Uani 1 1 d . . . . .
H19 H 0.419266 -0.012964 0.078590 0.031 Uiso 1 1 calc R U . . .
C21 C 0.1795(2) -0.0547(2) 0.08762(13) 0.0378(4) Uani 1 1 d . . . . .
H21A H 0.105948 -0.024732 0.135935 0.057 Uiso 1 1 calc R U . . .
H21B H 0.181763 -0.166212 0.074833 0.057 Uiso 1 1 calc R U . . .
H21C H 0.141919 -0.015717 0.023682 0.057 Uiso 1 1 calc R U . . .
C20 C 0.4197(2) -0.0676(2) 0.22324(13) 0.0395(4) Uani 1 1 d . . . . .
H20A H 0.531667 -0.030803 0.248040 0.059 Uiso 1 1 calc R U . . .
H20B H 0.416704 -0.178084 0.202088 0.059 Uiso 1 1 calc R U . . .
H20C H 0.355184 -0.044281 0.277641 0.059 Uiso 1 1 calc R U . . .
C13 C 0.5747(2) 0.2857(2) 0.22784(13) 0.0280(5) Uani 0.847(5) 1 d . U P A 1
H13 H 0.602294 0.223838 0.284464 0.034 Uiso 0.847(5) 1 calc R U P A 1
C15 C 0.6965(3) 0.2457(4) 0.1564(2) 0.0403(6) Uani 0.847(5) 1 d . U P A 1
H15A H 0.689389 0.135677 0.133127 0.060 Uiso 0.847(5) 1 calc R U P A 1
H15B H 0.805805 0.275359 0.192377 0.060 Uiso 0.847(5) 1 calc R U P A 1
H15C H 0.672581 0.300525 0.097642 0.060 Uiso 0.847(5) 1 calc R U P A 1
C17 C 0.3116(5) 0.2640(4) -0.0455(2) 0.0469(7) Uani 0.849(5) 1 d . U P A 1
H17A H 0.422990 0.303771 -0.038896 0.070 Uiso 0.849(5) 1 calc R U P A 1
H17B H 0.243790 0.305435 -0.100755 0.070 Uiso 0.849(5) 1 calc R U P A 1
H17C H 0.308785 0.152446 -0.060648 0.070 Uiso 0.849(5) 1 calc R U P A 1
C14 C 0.5965(3) 0.4529(3) 0.2773(2) 0.0420(6) Uani 0.847(5) 1 d . U P A 1
H14A H 0.575555 0.519319 0.224612 0.063 Uiso 0.847(5) 1 calc R U P A 1
H14B H 0.707322 0.472528 0.313549 0.063 Uiso 0.847(5) 1 calc R U P A 1
H14C H 0.520508 0.473606 0.325286 0.063 Uiso 0.847(5) 1 calc R U P A 1
C16 C 0.2473(3) 0.3114(2) 0.05473(15) 0.0346(5) Uani 0.849(5) 1 d . U P A 1
H16 H 0.132896 0.270992 0.043398 0.042 Uiso 0.849(5) 1 calc R U P A 1
C18 C 0.2411(4) 0.4859(3) 0.0784(2) 0.0612(9) Uani 0.849(5) 1 d . U P A 1
H18A H 0.200503 0.513012 0.142614 0.092 Uiso 0.849(5) 1 calc R U P A 1
H18B H 0.169105 0.524113 0.023548 0.092 Uiso 0.849(5) 1 calc R U P A 1
H18C H 0.349920 0.531780 0.084212 0.092 Uiso 0.849(5) 1 calc R U P A 1
C15A C 0.675(2) 0.2842(17) 0.1382(12) 0.032(4) Uiso 0.153(5) 1 d . U P A 2
H15D H 0.723391 0.202679 0.173578 0.048 Uiso 0.153(5) 1 calc R U P A 2
H15E H 0.756904 0.364486 0.139202 0.048 Uiso 0.153(5) 1 calc R U P A 2
H15F H 0.630891 0.242699 0.067648 0.048 Uiso 0.153(5) 1 calc R U P A 2
C13A C 0.5345(10) 0.3530(10) 0.1929(6) 0.020(2) Uiso 0.153(5) 1 d . U P A 2
H13A H 0.504121 0.451055 0.167432 0.024 Uiso 0.153(5) 1 calc R U P A 2
C14A C 0.5879(13) 0.3856(15) 0.3085(8) 0.033(3) Uiso 0.153(5) 1 d . U P A 2
H14D H 0.504883 0.442542 0.339574 0.049 Uiso 0.153(5) 1 calc R U P A 2
H14E H 0.689904 0.446135 0.323830 0.049 Uiso 0.153(5) 1 calc R U P A 2
H14F H 0.603001 0.289091 0.335900 0.049 Uiso 0.153(5) 1 calc R U P A 2
C17A C 0.356(2) 0.295(2) -0.0340(14) 0.033(4) Uiso 0.151(5) 1 d . U P A 2
H17D H 0.472734 0.279330 -0.027314 0.049 Uiso 0.151(5) 1 calc R U P A 2
H17E H 0.326327 0.366620 -0.082521 0.049 Uiso 0.151(5) 1 calc R U P A 2
H17F H 0.296956 0.197434 -0.058455 0.049 Uiso 0.151(5) 1 calc R U P A 2
C16A C 0.3156(13) 0.3589(12) 0.0671(7) 0.020(2) Uiso 0.151(5) 1 d . U P A 2
H16A H 0.387042 0.452170 0.092494 0.024 Uiso 0.151(5) 1 calc R U P A 2
C18A C 0.1408(15) 0.4105(15) 0.0568(9) 0.041(3) Uiso 0.151(5) 1 d . U P A 2
H18D H 0.066682 0.322639 0.029557 0.062 Uiso 0.151(5) 1 calc R U P A 2
H18E H 0.126064 0.487286 0.010622 0.062 Uiso 0.151(5) 1 calc R U P A 2
H18F H 0.118135 0.454671 0.123701 0.062 Uiso 0.151(5) 1 calc R U P A 2

loop_
_atom_site_aniso_label
_atom_site_aniso_U_11
_atom_site_aniso_U_22
_atom_site_aniso_U_33
_atom_site_aniso_U_23
_atom_site_aniso_U_13
_atom_site_aniso_U_12
S1 0.02272(17) 0.02125(17) 0.02683(18) 0.00317(12) 0.01463(13) 0.00147(12)
Si1 0.0299(2) 0.0291(2) 0.0227(2) -0.00140(15) 0.01648(15) 0.00150(15)
C4 0.0214(6) 0.0228(6) 0.0226(6) 0.0037(5) 0.0121(5) 0.0039(5)
C9 0.0195(6) 0.0219(6) 0.0218(6) 0.0031(5) 0.0061(5) 0.0030(4)
C8 0.0229(6) 0.0246(6) 0.0229(6) 0.0009(5) 0.0070(5) 0.0032(5)
C2 0.0207(6) 0.0224(6) 0.0215(6) 0.0030(5) 0.0101(5) 0.0038(5)
C11 0.0242(6) 0.0207(6) 0.0234(6) 0.0016(5) 0.0103(5) 0.0015(5)
C1 0.0205(6) 0.0218(6) 0.0207(6) 0.0032(4) 0.0093(5) 0.0031(4)
C10 0.0202(6) 0.0220(6) 0.0232(6) 0.0031(5) 0.0066(5) 0.0039(5)
C5 0.0192(6) 0.0256(6) 0.0274(6) 0.0065(5) 0.0055(5) 0.0017(5)
C3 0.0212(6) 0.0216(6) 0.0234(6) 0.0033(5) 0.0117(5) 0.0033(5)
C7 0.0263(6) 0.0241(6) 0.0253(6) -0.0008(5) 0.0038(5) 0.0037(5)
C12 0.0287(7) 0.0274(6) 0.0244(6) 0.0002(5) 0.0123(5) 0.0014(5)
C6 0.0241(6) 0.0216(6) 0.0304(7) 0.0040(5) 0.0021(5) -0.0006(5)
C19 0.0243(6) 0.0335(7) 0.0217(6) 0.0000(5) 0.0092(5) 0.0064(5)
C21 0.0324(8) 0.0403(8) 0.0385(8) -0.0048(7) 0.0082(6) -0.0011(6)
C20 0.0452(9) 0.0427(9) 0.0330(8) 0.0102(7) 0.0091(7) 0.0085(7)
C13 0.0281(8) 0.0277(9) 0.0303(9) 0.0010(7) 0.0139(7) 0.0006(6)
C15 0.0309(11) 0.0504(16) 0.0424(13) 0.0002(12) 0.0202(10) -0.0007(11)
C17 0.066(2) 0.0515(17) 0.0279(12) 0.0068(11) 0.0221(13) 0.0063(16)
C14 0.0371(10) 0.0302(11) 0.0560(13) -0.0067(9) 0.0108(9) -0.0013(8)
C16 0.0485(13) 0.0274(9) 0.0333(9) 0.0057(7) 0.0213(9) 0.0045(9)
C18 0.111(3) 0.0292(11) 0.0518(14) 0.0112(9) 0.0319(15) 0.0106(13)

loop_
_atom_type_symbol
_atom_type_description
_atom_type_scat_dispersion_real
_atom_type_scat_dispersion_imag
_atom_type_scat_source
C C -0.0001 0.0005 'International Tables Vol C Tables 4.2.6.8 and 6.1.1.4'
S S 0.0438 0.0404 'International Tables Vol C Tables 4.2.6.8 and 6.1.1.4'
Si Si 0.0264 0.0226 'International Tables Vol C Tables 4.2.6.8 and 6.1.1.4'
H H 0.0000 0.0000 'International Tables Vol C Tables 4.2.6.8 and 6.1.1.4'

loop_
_citation_id
_citation_doi
_citation_year
1 10.26434/chemrxiv-2025-58vnd 2025

loop_
_geom_angle_atom_site_label_1
_geom_angle_atom_site_label_2
_geom_angle_atom_site_label_3
_geom_angle
_geom_angle_site_symmetry_1
_geom_angle_site_symmetry_3
_geom_angle_publ_flag
C3 S1 C10 90.53(6) . . ?
C12 Si1 C19 107.92(6) . . ?
C12 Si1 C13 106.13(7) . . ?
C12 Si1 C16 103.58(8) . . ?
C12 Si1 C16A 110.0(3) . . ?
C19 Si1 C13 107.30(7) . . ?
C19 Si1 C16 108.94(8) . . ?
C19 Si1 C16A 122.6(3) . . ?
C16 Si1 C13 122.20(10) . . ?
C13A Si1 C12 108.9(3) . . ?
C13A Si1 C19 127.6(3) . . ?
C13A Si1 C16A 76.2(5) . . ?
C1 C4 C4 109.88(14) . 2_566 ?
C1 C4 C3 144.15(11) . . ?
C3 C4 C4 105.97(13) . 2_566 ?
C8 C9 C2 131.00(12) . . ?
C8 C9 C10 118.72(12) . . ?
C10 C9 C2 110.26(11) . . ?
C9 C8 H8 120.4 . . ?
C7 C8 C9 119.24(12) . . ?
C7 C8 H8 120.4 . . ?
C9 C2 C1 137.77(11) . 2_566 ?
C3 C2 C9 113.29(11) . . ?
C3 C2 C1 108.84(11) . 2_566 ?
C12 C11 C1 178.99(15) . . ?
C4 C1 C2 106.69(10) . 2_566 ?
C4 C1 C11 127.08(12) . . ?
C11 C1 C2 126.21(11) . 2_566 ?
C9 C10 S1 112.33(10) . . ?
C5 C10 S1 126.02(10) . . ?
C5 C10 C9 121.62(12) . . ?
C10 C5 H5 120.8 . . ?
C6 C5 C10 118.34(12) . . ?
C6 C5 H5 120.8 . . ?
C4 C3 S1 137.70(10) . . ?
C2 C3 S1 113.58(10) . . ?
C2 C3 C4 108.61(11) . . ?
C8 C7 H7 119.4 . . ?
C8 C7 C6 121.17(12) . . ?
C6 C7 H7 119.4 . . ?
C11 C12 Si1 176.47(13) . . ?
C5 C6 C7 120.89(13) . . ?
C5 C6 H6 119.6 . . ?
C7 C6 H6 119.6 . . ?
Si1 C19 H19 107.4 . . ?
C21 C19 Si1 113.01(10) . . ?
C21 C19 H19 107.4 . . ?
C21 C19 C20 109.67(13) . . ?
C20 C19 Si1 111.73(10) . . ?
C20 C19 H19 107.4 . . ?
C19 C21 H21A 109.5 . . ?
C19 C21 H21B 109.5 . . ?
C19 C21 H21C 109.5 . . ?
H21A C21 H21B 109.5 . . ?
H21A C21 H21C 109.5 . . ?
H21B C21 H21C 109.5 . . ?
C19 C20 H20A 109.5 . . ?
C19 C20 H20B 109.5 . . ?
C19 C20 H20C 109.5 . . ?
H20A C20 H20B 109.5 . . ?
H20A C20 H20C 109.5 . . ?
H20B C20 H20C 109.5 . . ?
Si1 C13 H13 105.9 . . ?
C15 C13 Si1 112.84(15) . . ?
C15 C13 H13 105.9 . . ?
C15 C13 C14 111.41(18) . . ?
C14 C13 Si1 114.23(13) . . ?
C14 C13 H13 105.9 . . ?
C13 C15 H15A 109.5 . . ?
C13 C15 H15B 109.5 . . ?
C13 C15 H15C 109.5 . . ?
H15A C15 H15B 109.5 . . ?
H15A C15 H15C 109.5 . . ?
H15B C15 H15C 109.5 . . ?
H17A C17 H17B 109.5 . . ?
H17A C17 H17C 109.5 . . ?
H17B C17 H17C 109.5 . . ?
C16 C17 H17A 109.5 . . ?
C16 C17 H17B 109.5 . . ?
C16 C17 H17C 109.5 . . ?
C13 C14 H14A 109.5 . . ?
C13 C14 H14B 109.5 . . ?
C13 C14 H14C 109.5 . . ?
H14A C14 H14B 109.5 . . ?
H14A C14 H14C 109.5 . . ?
H14B C14 H14C 109.5 . . ?
Si1 C16 H16 106.3 . . ?
C17 C16 Si1 113.84(17) . . ?
C17 C16 H16 106.3 . . ?
C18 C16 Si1 112.26(18) . . ?
C18 C16 C17 111.1(2) . . ?
C18 C16 H16 106.3 . . ?
C16 C18 H18A 109.5 . . ?
C16 C18 H18B 109.5 . . ?
C16 C18 H18C 109.5 . . ?
H18A C18 H18B 109.5 . . ?
H18A C18 H18C 109.5 . . ?
H18B C18 H18C 109.5 . . ?
H15D C15A H15E 109.5 . . ?
H15D C15A H15F 109.5 . . ?
H15E C15A H15F 109.5 . . ?
C13A C15A H15D 109.5 . . ?
C13A C15A H15E 109.5 . . ?
C13A C15A H15F 109.5 . . ?
Si1 C13A H13A 108.6 . . ?
C15A C13A Si1 111.3(8) . . ?
C15A C13A H13A 108.6 . . ?
C14A C13A Si1 108.5(7) . . ?
C14A C13A C15A 111.3(9) . . ?
C14A C13A H13A 108.6 . . ?
C13A C14A H14D 109.5 . . ?
C13A C14A H14E 109.5 . . ?
C13A C14A H14F 109.5 . . ?
H14D C14A H14E 109.5 . . ?
H14D C14A H14F 109.5 . . ?
H14E C14A H14F 109.5 . . ?
H17D C17A H17E 109.5 . . ?
H17D C17A H17F 109.5 . . ?
H17E C17A H17F 109.5 . . ?
C16A C17A H17D 109.5 . . ?
C16A C17A H17E 109.5 . . ?
C16A C17A H17F 109.5 . . ?
Si1 C16A H16A 106.9 . . ?
C17A C16A Si1 113.5(9) . . ?
C17A C16A H16A 106.9 . . ?
C17A C16A C18A 111.1(10) . . ?
C18A C16A Si1 111.3(8) . . ?
C18A C16A H16A 106.9 . . ?
C16A C18A H18D 109.5 . . ?
C16A C18A H18E 109.5 . . ?
C16A C18A H18F 109.5 . . ?
H18D C18A H18E 109.5 . . ?
H18D C18A H18F 109.5 . . ?
H18E C18A H18F 109.5 . . ?

loop_
_geom_bond_atom_site_label_1
_geom_bond_atom_site_label_2
_geom_bond_distance
_geom_bond_site_symmetry_2
_geom_bond_publ_flag
S1 C10 1.7562(13) . ?
S1 C3 1.7215(13) . ?
Si1 C12 1.8504(14) . ?
Si1 C19 1.8751(15) . ?
Si1 C13 1.9171(18) . ?
Si1 C16 1.900(2) . ?
Si1 C13A 1.817(8) . ?
Si1 C16A 1.908(9) . ?
C4 C4 1.467(2) 2_566 ?
C4 C1 1.3745(18) . ?
C4 C3 1.4520(18) . ?
C9 C8 1.4116(17) . ?
C9 C2 1.4297(17) . ?
C9 C10 1.4252(17) . ?
C8 H8 0.9500 . ?
C8 C7 1.3860(19) . ?
C2 C1 1.4900(17) 2_566 ?
C2 C3 1.3820(17) . ?
C11 C1 1.4199(17) . ?
C11 C12 1.2116(19) . ?
C10 C5 1.3977(18) . ?
C5 H5 0.9500 . ?
C5 C6 1.3878(19) . ?
C7 H7 0.9500 . ?
C7 C6 1.407(2) . ?
C6 H6 0.9500 . ?
C19 H19 1.0000 . ?
C19 C21 1.532(2) . ?
C19 C20 1.539(2) . ?
C21 H21A 0.9800 . ?
C21 H21B 0.9800 . ?
C21 H21C 0.9800 . ?
C20 H20A 0.9800 . ?
C20 H20B 0.9800 . ?
C20 H20C 0.9800 . ?
C13 H13 1.0000 . ?
C13 C15 1.526(3) . ?
C13 C14 1.533(3) . ?
C15 H15A 0.9800 . ?
C15 H15B 0.9800 . ?
C15 H15C 0.9800 . ?
C17 H17A 0.9800 . ?
C17 H17B 0.9800 . ?
C17 H17C 0.9800 . ?
C17 C16 1.540(3) . ?
C14 H14A 0.9800 . ?
C14 H14B 0.9800 . ?
C14 H14C 0.9800 . ?
C16 H16 1.0000 . ?
C16 C18 1.538(3) . ?
C18 H18A 0.9800 . ?
C18 H18B 0.9800 . ?
C18 H18C 0.9800 . ?
C15A H15D 0.9800 . ?
C15A H15E 0.9800 . ?
C15A H15F 0.9800 . ?
C15A C13A 1.573(18) . ?
C13A H13A 1.0000 . ?
C13A C14A 1.535(14) . ?
C14A H14D 0.9800 . ?
C14A H14E 0.9800 . ?
C14A H14F 0.9800 . ?
C17A H17D 0.9800 . ?
C17A H17E 0.9800 . ?
C17A H17F 0.9800 . ?
C17A C16A 1.49(2) . ?
C16A H16A 1.0000 . ?
C16A C18A 1.534(15) . ?
C18A H18D 0.9800 . ?
C18A H18E 0.9800 . ?
C18A H18F 0.9800 . ?

loop_
_geom_torsion_atom_site_label_1
_geom_torsion_atom_site_label_2
_geom_torsion_atom_site_label_3
_geom_torsion_atom_site_label_4
_geom_torsion
_geom_torsion_site_symmetry_1
_geom_torsion_site_symmetry_2
_geom_torsion_site_symmetry_3
_geom_torsion_site_symmetry_4
_geom_torsion_publ_flag
S1 C10 C5 C6 179.33(10) . . . . ?
C4 C4 C1 C2 -0.18(17) 2_566 . . 2_566 ?
C4 C4 C1 C11 -179.00(14) 2_566 . . . ?
C4 C4 C3 S1 -175.79(12) 2_566 . . . ?
C4 C4 C3 C2 0.05(17) 2_566 . . . ?
C9 C8 C7 C6 0.5(2) . . . . ?
C9 C2 C3 S1 0.01(15) . . . . ?
C9 C2 C3 C4 -176.94(11) . . . . ?
C9 C10 C5 C6 1.27(19) . . . . ?
C8 C9 C2 C1 3.2(3) . . . 2_566 ?
C8 C9 C2 C3 178.97(13) . . . . ?
C8 C9 C10 S1 -179.67(9) . . . . ?
C8 C9 C10 C5 -1.37(19) . . . . ?
C8 C7 C6 C5 -0.6(2) . . . . ?
C2 C9 C8 C7 -177.59(13) . . . . ?
C2 C9 C10 S1 -1.25(14) . . . . ?
C2 C9 C10 C5 177.05(12) . . . . ?
C1 C4 C3 S1 4.0(3) . . . . ?
C1 C4 C3 C2 179.81(18) . . . . ?
C1 C2 C3 S1 177.00(9) 2_566 . . . ?
C1 C2 C3 C4 0.06(15) 2_566 . . . ?
C10 S1 C3 C4 175.08(15) . . . . ?
C10 S1 C3 C2 -0.62(11) . . . . ?
C10 C9 C8 C7 0.46(19) . . . . ?
C10 C9 C2 C1 -174.97(14) . . . 2_566 ?
C10 C9 C2 C3 0.79(16) . . . . ?
C10 C5 C6 C7 -0.3(2) . . . . ?
C3 S1 C10 C9 1.07(10) . . . . ?
C3 S1 C10 C5 -177.14(12) . . . . ?
C3 C4 C1 C2 -179.93(18) . . . 2_566 ?
C3 C4 C1 C11 1.3(3) . . . . ?
C12 Si1 C19 C21 62.56(12) . . . . ?
C12 Si1 C19 C20 -61.70(12) . . . . ?
C12 Si1 C13A C15A 158.6(6) . . . . ?
C12 Si1 C13A C14A 35.9(8) . . . . ?
C19 Si1 C13A C15A 26.1(9) . . . . ?
C19 Si1 C13A C14A -96.6(7) . . . . ?
C13 Si1 C19 C21 176.55(11) . . . . ?
C13 Si1 C19 C20 52.29(12) . . . . ?
C16 Si1 C19 C21 -49.27(13) . . . . ?
C16 Si1 C19 C20 -173.53(12) . . . . ?
C13A Si1 C19 C21 -164.6(4) . . . . ?
C13A Si1 C19 C20 71.1(4) . . . . ?
C16A Si1 C19 C21 -66.8(4) . . . . ?
C16A Si1 C19 C20 168.9(4) . . . . ?
C16A Si1 C13A C15A -94.6(8) . . . . ?
C16A Si1 C13A C14A 142.6(8) . . . . ?
